data_2237110
loop_
_publ_author_name
'Radebe, Mduduzi P.'
'Onani, Martin O.'
'Motswainyana, William M.'

_publ_section_title
;
 Dichlorido{<i>N</i>-[(5-methylthiophen-2-yl)methylidene]-2-(pyridin-2-yl)ethanamine-\k^2^<i>N</i>,<i>N</i>'}palladium(II)
;
_journal_coeditor_code BH2466
_journal_issue 1
_journal_name_full 'Acta Crystallographica Section E'
_journal_page_first m20
_journal_paper_doi 10.1107/S1600536812049240
_journal_volume 69
_journal_year 2013
_chemical_formula_iupac '[Pd Cl2 (C13 H14 N2 S)]'
_chemical_formula_moiety 'C13 H14 Cl2 N2 Pd S'
_chemical_formula_sum 'C13 H14 Cl2 N2 Pd S'
_chemical_formula_weight 407.62
_chemical_name_systematic
;
Dichlorido{<i>N</i>-[5-methylthiophen-2-yl)methylidene]-2-(pyridin-2-
yl)ethanamine-\k^2^<i>N</i>,<i>N</i>'}palladium(II)
;
_space_group_IT_number 14
_symmetry_cell_setting monoclinic
_symmetry_space_group_name_Hall '-P 2ybc'
_symmetry_space_group_name_H-M 'P 1 21/c 1'
_atom_sites_solution_hydrogens geom
_atom_sites_solution_primary direct
_atom_sites_solution_secondary difmap
_audit_creation_method SHELXL97
_cell_angle_alpha 90.00
_cell_angle_beta 97.9300(10)
_cell_angle_gamma 90.00
_cell_formula_units_Z 4
_cell_length_a 12.0110(5)
_cell_length_b 9.1633(4)
_cell_length_c 13.6456(6)
_cell_measurement_reflns_used 14701
_cell_measurement_temperature 173(2)
_cell_measurement_theta_max 28.33
_cell_measurement_theta_min 1.71
_cell_volume 1487.48(11)
_computing_cell_refinement 'SAINT (Bruker, 2006)'
_computing_data_collection 'SAINT [or APEX2?] (Bruker, 2006)'
_computing_data_reduction 'SAINT (Bruker, 2006)'
_computing_molecular_graphics 'X-SEED (Barbour, 2001)'
_computing_publication_material 'SHELXL97 (Sheldrick, 2008)'
_computing_structure_refinement 'SHELXL97 (Sheldrick, 2008)'
_computing_structure_solution 'SHELXS97 (Sheldrick, 2008)'
_diffrn_ambient_temperature 173(2)
_diffrn_measured_fraction_theta_full 0.999
_diffrn_measured_fraction_theta_max 0.999
_diffrn_measurement_device_type 'Bruker Kappa DUO APEXII'
_diffrn_measurement_method '0.5\% \f scans and \w scans'
_diffrn_radiation_monochromator graphite
_diffrn_radiation_source 'fine-focus sealed tube'
_diffrn_radiation_type MoK\a
_diffrn_radiation_wavelength 0.71073
_diffrn_reflns_av_R_equivalents 0.0377
_diffrn_reflns_av_sigmaI/netI 0.0340
_diffrn_reflns_limit_h_max 16
_diffrn_reflns_limit_h_min -16
_diffrn_reflns_limit_k_max 12
_diffrn_reflns_limit_k_min -12
_diffrn_reflns_limit_l_max 18
_diffrn_reflns_limit_l_min -18
_diffrn_reflns_number 14701
_diffrn_reflns_theta_full 28.33
_diffrn_reflns_theta_max 28.33
_diffrn_reflns_theta_min 1.71
_diffrn_standards_decay_% 0
_diffrn_standards_interval_count 0
_diffrn_standards_interval_time 0
_diffrn_standards_number 0
_exptl_absorpt_coefficient_mu 1.733
_exptl_absorpt_correction_T_max 0.9339
_exptl_absorpt_correction_T_min 0.7810
_exptl_absorpt_correction_type multi-scan
_exptl_absorpt_process_details '(SADABS; Sheldrick, 1997)'
_exptl_crystal_colour yellow
_exptl_crystal_density_diffrn 1.820
_exptl_crystal_density_method 'not measured'
_exptl_crystal_description needle
_exptl_crystal_F_000 808
_exptl_crystal_size_max 0.15
_exptl_crystal_size_mid 0.07
_exptl_crystal_size_min 0.04
_refine_diff_density_max 0.392
_refine_diff_density_min -0.624
_refine_ls_extinction_coef 0
_refine_ls_extinction_method none
_refine_ls_goodness_of_fit_ref 1.015
_refine_ls_hydrogen_treatment constr
_refine_ls_matrix_type full
_refine_ls_number_constraints 0
_refine_ls_number_parameters 173
_refine_ls_number_reflns 3706
_refine_ls_number_restraints 0
_refine_ls_restrained_S_all 1.015
_refine_ls_R_factor_all 0.0340
_refine_ls_R_factor_gt 0.0250
_refine_ls_shift/su_max 0.001
_refine_ls_shift/su_mean 0.000
_refine_ls_structure_factor_coef Fsqd
_refine_ls_weighting_details 'calc w=1/[\s^2^(Fo^2^)+(0.0227P)^2^+0.6596P] where P=(Fo^2^+2Fc^2^)/3'
_refine_ls_weighting_scheme calc
_refine_ls_wR_factor_gt 0.0530
_refine_ls_wR_factor_ref 0.0563
_reflns_number_gt 3129
_reflns_number_total 3706
_reflns_threshold_expression I>2\s(I)
_cod_data_source_file bh2466.cif
_cod_data_source_block I
_cod_original_sg_symbol_H-M 'P 21/c'
_cod_database_code 2237110
_cod_database_fobs_code 2237110

loop_
_symmetry_equiv_pos_as_xyz
'x, y, z'
'-x, y+1/2, -z+1/2'
'-x, -y, -z'
'x, -y-1/2, z-1/2'

loop_
_atom_site_type_symbol
_atom_site_label
_atom_site_fract_x
_atom_site_fract_y
_atom_site_fract_z
_atom_site_U_iso_or_equiv
_atom_site_adp_type
_atom_site_calc_flag
_atom_site_refinement_flags
_atom_site_occupancy
_atom_site_symmetry_multiplicity
Pd Pd1 0.253855(14) 0.164855(19) 0.101073(12) 0.01838(6) Uani d . 1 1
Cl Cl1 0.35052(5) 0.08399(7) 0.24845(4) 0.02846(14) Uani d . 1 1
Cl Cl2 0.08238(5) 0.11869(7) 0.15214(4) 0.02567(13) Uani d . 1 1
S S1 0.18709(5) 0.48733(6) 0.13240(4) 0.02374(13) Uani d . 1 1
N N1 0.39778(16) 0.2026(2) 0.04460(14) 0.0229(4) Uani d . 1 1
N N2 0.18590(15) 0.2349(2) -0.03402(14) 0.0200(4) Uani d . 1 1
C C1 0.4789(2) 0.2919(3) 0.0894(2) 0.0276(5) Uani d . 1 1
H H1 0.4720 0.3299 0.1531 0.033 Uiso calc R 1 1
C C2 0.5710(2) 0.3293(3) 0.0452(2) 0.0356(6) Uani d . 1 1
H H2 0.6260 0.3947 0.0768 0.043 Uiso calc R 1 1
C C3 0.5820(2) 0.2704(4) -0.0453(2) 0.0397(7) Uani d . 1 1
H H3 0.6455 0.2940 -0.0768 0.048 Uiso calc R 1 1
C C4 0.5005(2) 0.1767(3) -0.0909(2) 0.0346(6) Uani d . 1 1
H H4 0.5085 0.1342 -0.1530 0.042 Uiso calc R 1 1
C C5 0.4071(2) 0.1452(3) -0.04537(18) 0.0248(5) Uani d . 1 1
C C6 0.3119(2) 0.0495(3) -0.08966(18) 0.0295(6) Uani d . 1 1
H H6A 0.3029 -0.0311 -0.0431 0.035 Uiso calc R 1 1
H H6B 0.3316 0.0057 -0.1513 0.035 Uiso calc R 1 1
C C7 0.1988(2) 0.1301(3) -0.11346(17) 0.0260(5) Uani d . 1 1
H H7A 0.1962 0.1824 -0.1772 0.031 Uiso calc R 1 1
H H7B 0.1363 0.0588 -0.1196 0.031 Uiso calc R 1 1
C C8 0.15436(18) 0.3656(3) -0.05905(17) 0.0208(5) Uani d . 1 1
H H8 0.1332 0.3829 -0.1277 0.025 Uiso calc R 1 1
C C9 0.14775(18) 0.4873(3) 0.00534(16) 0.0203(5) Uani d . 1 1
C C10 0.10937(19) 0.6228(3) -0.02615(18) 0.0240(5) Uani d . 1 1
H H10 0.0836 0.6448 -0.0935 0.029 Uiso calc R 1 1
C C11 0.11169(19) 0.7260(3) 0.05032(18) 0.0248(5) Uani d . 1 1
H H11 0.0878 0.8244 0.0401 0.030 Uiso calc R 1 1
C C12 0.15202(19) 0.6694(3) 0.14103(18) 0.0235(5) Uani d . 1 1
C C13 0.1685(2) 0.7445(3) 0.23892(19) 0.0337(6) Uani d . 1 1
H H13A 0.1380 0.8436 0.2315 0.051 Uiso calc R 1 1
H H13B 0.2490 0.7490 0.2638 0.051 Uiso calc R 1 1
H H13C 0.1295 0.6900 0.2858 0.051 Uiso calc R 1 1

loop_
_atom_site_aniso_label
_atom_site_aniso_U_11
_atom_site_aniso_U_22
_atom_site_aniso_U_33
_atom_site_aniso_U_12
_atom_site_aniso_U_13
_atom_site_aniso_U_23
Pd1 0.02171(9) 0.01803(9) 0.01521(9) 0.00063(7) 0.00192(6) 0.00031(7)
Cl1 0.0322(3) 0.0323(3) 0.0194(3) 0.0027(2) -0.0018(2) 0.0039(2)
Cl2 0.0246(3) 0.0253(3) 0.0277(3) 0.0007(2) 0.0059(2) 0.0051(2)
S1 0.0342(3) 0.0184(3) 0.0181(3) 0.0019(2) 0.0018(2) 0.0024(2)
N1 0.0241(10) 0.0231(10) 0.0212(10) 0.0031(8) 0.0020(8) 0.0018(8)
N2 0.0226(9) 0.0210(10) 0.0162(9) 0.0002(8) 0.0017(7) -0.0010(8)
C1 0.0250(12) 0.0270(13) 0.0300(14) 0.0025(10) 0.0011(10) 0.0013(11)
C2 0.0246(12) 0.0367(16) 0.0445(17) 0.0001(11) 0.0011(11) 0.0089(13)
C3 0.0240(13) 0.0556(19) 0.0410(17) 0.0075(13) 0.0104(12) 0.0203(15)
C4 0.0353(14) 0.0474(17) 0.0226(13) 0.0178(13) 0.0094(11) 0.0080(12)
C5 0.0291(12) 0.0252(12) 0.0203(12) 0.0087(10) 0.0036(9) 0.0031(10)
C6 0.0392(14) 0.0271(13) 0.0220(13) 0.0062(11) 0.0034(10) -0.0071(10)
C7 0.0345(13) 0.0254(13) 0.0171(12) -0.0009(10) -0.0005(10) -0.0060(9)
C8 0.0203(10) 0.0273(13) 0.0150(11) -0.0006(9) 0.0025(8) 0.0022(9)
C9 0.0204(11) 0.0247(12) 0.0163(11) 0.0007(9) 0.0039(8) 0.0038(9)
C10 0.0231(11) 0.0264(12) 0.0226(12) 0.0010(9) 0.0033(9) 0.0077(10)
C11 0.0232(11) 0.0204(12) 0.0318(14) 0.0027(9) 0.0073(10) 0.0045(10)
C12 0.0251(11) 0.0186(11) 0.0281(13) -0.0014(9) 0.0083(9) 0.0018(10)
C13 0.0490(16) 0.0222(13) 0.0319(15) -0.0002(12) 0.0123(12) -0.0023(11)

loop_
_atom_type_symbol
_atom_type_description
_atom_type_scat_dispersion_real
_atom_type_scat_dispersion_imag
_atom_type_scat_source
C C 0.0033 0.0016 'International Tables Vol C Tables 4.2.6.8 and 6.1.1.4'
H H 0.0000 0.0000 'International Tables Vol C Tables 4.2.6.8 and 6.1.1.4'
N N 0.0061 0.0033 'International Tables Vol C Tables 4.2.6.8 and 6.1.1.4'
S S 0.1246 0.1234 'International Tables Vol C Tables 4.2.6.8 and 6.1.1.4'
Cl Cl 0.1484 0.1585 'International Tables Vol C Tables 4.2.6.8 and 6.1.1.4'
Pd Pd -0.9988 1.0072 'International Tables Vol C Tables 4.2.6.8 and 6.1.1.4'

loop_
_geom_angle_atom_site_label_1
_geom_angle_atom_site_label_2
_geom_angle_atom_site_label_3
_geom_angle
N2 Pd1 N1 81.73(7)
N2 Pd1 Cl1 173.54(6)
N1 Pd1 Cl1 91.91(6)
N2 Pd1 Cl2 93.96(5)
N1 Pd1 Cl2 175.20(6)
Cl1 Pd1 Cl2 92.34(2)
C12 S1 C9 91.90(12)
C1 N1 C5 120.0(2)
C1 N1 Pd1 122.21(17)
C5 N1 Pd1 117.53(16)
C8 N2 C7 117.9(2)
C8 N2 Pd1 127.30(16)
C7 N2 Pd1 113.28(15)
N1 C1 C2 121.7(3)
N1 C1 H1 119.1
C2 C1 H1 119.1
C3 C2 C1 118.7(3)
C3 C2 H2 120.6
C1 C2 H2 120.6
C2 C3 C4 119.9(3)
C2 C3 H3 120.0
C4 C3 H3 120.0
C3 C4 C5 119.6(3)
C3 C4 H4 120.2
C5 C4 H4 120.2
N1 C5 C4 119.9(2)
N1 C5 C6 116.0(2)
C4 C5 C6 124.1(2)
C5 C6 C7 114.0(2)
C5 C6 H6A 108.8
C7 C6 H6A 108.8
C5 C6 H6B 108.8
C7 C6 H6B 108.8
H6A C6 H6B 107.7
N2 C7 C6 109.68(19)
N2 C7 H7A 109.7
C6 C7 H7A 109.7
N2 C7 H7B 109.7
C6 C7 H7B 109.7
H7A C7 H7B 108.2
N2 C8 C9 127.0(2)
N2 C8 H8 116.5
C9 C8 H8 116.5
C10 C9 C8 123.9(2)
C10 C9 S1 110.26(18)
C8 C9 S1 125.80(17)
C9 C10 C11 113.9(2)
C9 C10 H10 123.1
C11 C10 H10 123.1
C12 C11 C10 112.6(2)
C12 C11 H11 123.7
C10 C11 H11 123.7
C11 C12 C13 128.5(2)
C11 C12 S1 111.32(18)
C13 C12 S1 120.16(18)
C12 C13 H13A 109.5
C12 C13 H13B 109.5
H13A C13 H13B 109.5
C12 C13 H13C 109.5
H13A C13 H13C 109.5
H13B C13 H13C 109.5

loop_
_geom_bond_atom_site_label_1
_geom_bond_atom_site_label_2
_geom_bond_distance
Pd1 N2 2.0152(18)
Pd1 N1 2.017(2)
Pd1 Cl1 2.3016(6)
Pd1 Cl2 2.3027(6)
S1 C12 1.729(2)
S1 C9 1.733(2)
N1 C1 1.352(3)
N1 C5 1.355(3)
N2 C8 1.288(3)
N2 C7 1.472(3)
C1 C2 1.374(4)
C1 H1 0.9500
C2 C3 1.371(4)
C2 H2 0.9500
C3 C4 1.384(4)
C3 H3 0.9500
C4 C5 1.385(4)
C4 H4 0.9500
C5 C6 1.500(3)
C6 C7 1.541(3)
C6 H6A 0.9900
C6 H6B 0.9900
C7 H7A 0.9900
C7 H7B 0.9900
C8 C9 1.429(3)
C8 H8 0.9500
C9 C10 1.373(3)
C10 C11 1.406(3)
C10 H10 0.9500
C11 C12 1.368(3)
C11 H11 0.9500
C12 C13 1.491(3)
C13 H13A 0.9800
C13 H13B 0.9800
C13 H13C 0.9800

loop_
_geom_torsion_atom_site_label_1
_geom_torsion_atom_site_label_2
_geom_torsion_atom_site_label_3
_geom_torsion_atom_site_label_4
_geom_torsion
N2 Pd1 N1 C1 124.39(19)
Cl1 Pd1 N1 C1 -56.80(18)
N2 Pd1 N1 C5 -49.93(17)
Cl1 Pd1 N1 C5 128.88(16)
N1 Pd1 N2 C8 -94.6(2)
Cl2 Pd1 N2 C8 87.59(19)
N1 Pd1 N2 C7 71.03(16)
Cl2 Pd1 N2 C7 -106.83(15)
C5 N1 C1 C2 1.3(4)
Pd1 N1 C1 C2 -172.90(19)
N1 C1 C2 C3 -2.0(4)
C1 C2 C3 C4 0.7(4)
C2 C3 C4 C5 1.2(4)
C1 N1 C5 C4 0.7(3)
Pd1 N1 C5 C4 175.19(18)
C1 N1 C5 C6 -179.0(2)
Pd1 N1 C5 C6 -4.5(3)
C3 C4 C5 N1 -2.0(4)
C3 C4 C5 C6 177.7(2)
N1 C5 C6 C7 64.5(3)
C4 C5 C6 C7 -115.2(3)
C8 N2 C7 C6 132.5(2)
Pd1 N2 C7 C6 -34.5(2)
C5 C6 C7 N2 -39.7(3)
C7 N2 C8 C9 -173.1(2)
Pd1 N2 C8 C9 -8.1(3)
N2 C8 C9 C10 -177.5(2)
N2 C8 C9 S1 3.0(4)
C12 S1 C9 C10 -0.28(18)
C12 S1 C9 C8 179.2(2)
C8 C9 C10 C11 -179.3(2)
S1 C9 C10 C11 0.2(3)
C9 C10 C11 C12 0.0(3)
C10 C11 C12 C13 179.1(2)
C10 C11 C12 S1 -0.2(3)
C9 S1 C12 C11 0.27(19)
C9 S1 C12 C13 -179.1(2)
